data_4303118
loop_
_publ_author_name
'Sharonna Greenberg'
'Douglas W. Stephan'

_publ_section_title
;
Phosphines Bearing Alkyne Substituents: Synthesis and Hydrophosphination
Polymerization
;
_journal_name_full 'Inorganic Chemistry'
_journal_page_first 8623
_journal_page_last 8631
_journal_paper_doi 10.1021/ic9012284
_journal_volume 48
_journal_year 2009
_chemical_formula_sum 'C20 H21 Cl2 P'
_chemical_formula_weight 363.24
_space_group_IT_number 14
_symmetry_cell_setting monoclinic
_symmetry_space_group_name_Hall '-P 2ybc'
_symmetry_space_group_name_H-M 'P 1 21/c 1'
_atom_sites_solution_hydrogens geom
_atom_sites_solution_primary direct
_atom_sites_solution_secondary difmap
_audit_creation_method SHELXL-97
_cell_angle_alpha 90.00
_cell_angle_beta 90.33(3)
_cell_angle_gamma 90.00
_cell_formula_units_Z 4
_cell_length_a 10.696(2)
_cell_length_b 9.761(2)
_cell_length_c 18.094(4)
_cell_measurement_temperature 293(2)
_cell_measurement_theta_max 25.0
_cell_measurement_theta_min 2.0
_cell_volume 1889.0(7)
_computing_cell_refinement 'Bruker XSCANS'
_computing_data_collection 'Bruker XSCANS'
_computing_data_reduction 'Bruker SHELXTL'
_computing_molecular_graphics 'Bruker SHELXTL'
_computing_publication_material 'Bruker SHELXTL'
_computing_structure_refinement 'SHELXL-97 (Sheldrick, 1997)'
_computing_structure_solution 'SHELXS-97 (Sheldrick, 1990)'
_diffrn_ambient_temperature 293(2)
_diffrn_measured_fraction_theta_full 0.990
_diffrn_measured_fraction_theta_max 0.990
_diffrn_radiation_monochromator graphite
_diffrn_radiation_source 'fine-focus sealed tube'
_diffrn_radiation_type MoK\a
_diffrn_radiation_wavelength 0.71073
_diffrn_reflns_av_R_equivalents 0.0525
_diffrn_reflns_av_sigmaI/netI 0.0721
_diffrn_reflns_limit_h_max 13
_diffrn_reflns_limit_h_min -13
_diffrn_reflns_limit_k_max 12
_diffrn_reflns_limit_k_min -10
_diffrn_reflns_limit_l_max 23
_diffrn_reflns_limit_l_min -18
_diffrn_reflns_number 11697
_diffrn_reflns_theta_full 27.47
_diffrn_reflns_theta_max 27.47
_diffrn_reflns_theta_min 2.83
_exptl_absorpt_coefficient_mu 0.425
_exptl_absorpt_correction_T_max 0.911
_exptl_absorpt_correction_T_min 0.893
_exptl_absorpt_correction_type multi-scan
_exptl_crystal_density_diffrn 1.277
_exptl_crystal_density_method 'not measured'
_exptl_crystal_F_000 760
_exptl_crystal_size_max 0.26
_exptl_crystal_size_mid 0.23
_exptl_crystal_size_min 0.22
_refine_diff_density_max 0.567
_refine_diff_density_min -0.522
_refine_diff_density_rms 0.066
_refine_ls_extinction_method none
_refine_ls_goodness_of_fit_ref 1.027
_refine_ls_hydrogen_treatment constr
_refine_ls_matrix_type full
_refine_ls_number_parameters 208
_refine_ls_number_reflns 4286
_refine_ls_number_restraints 0
_refine_ls_restrained_S_all 1.027
_refine_ls_R_factor_all 0.1072
_refine_ls_R_factor_gt 0.0584
_refine_ls_shift/su_max 0.000
_refine_ls_shift/su_mean 0.000
_refine_ls_structure_factor_coef Fsqd
_refine_ls_weighting_details 'calc w=1/[\s^2^(Fo^2^)+(0.0473P)^2^+2.0629P] where P=(Fo^2^+2Fc^2^)/3'
_refine_ls_weighting_scheme calc
_refine_ls_wR_factor_gt 0.1244
_refine_ls_wR_factor_ref 0.1454
_reflns_number_gt 2724
_reflns_number_total 4286
_reflns_threshold_expression >2sigma(I)
_cod_data_source_file ic9012284_si_002_5.cif
_cod_data_source_block Cl2PC6H2(iPr)2C?CPhR?
_cod_database_code 4303118

loop_
_symmetry_equiv_pos_as_xyz
'x, y, z'
'-x, y+1/2, -z+1/2'
'-x, -y, -z'
'x, -y-1/2, z-1/2'

loop_
_atom_site_label
_atom_site_type_symbol
_atom_site_fract_x
_atom_site_fract_y
_atom_site_fract_z
_atom_site_U_iso_or_equiv
_atom_site_adp_type
_atom_site_occupancy
_atom_site_symmetry_multiplicity
_atom_site_calc_flag
_atom_site_refinement_flags
_atom_site_disorder_assembly
_atom_site_disorder_group
P1 P 0.62876(8) 0.11751(9) 0.05425(5) 0.0388(2) Uani 1 1 d . . .
Cl2 Cl 0.78391(9) 0.04467(11) -0.00147(5) 0.0568(3) Uani 1 1 d . . .
Cl1 Cl 0.65335(9) 0.32682(10) 0.04597(6) 0.0598(3) Uani 1 1 d . . .
C6 C 0.5791(3) 0.0157(3) 0.19165(15) 0.0267(6) Uani 1 1 d . . .
C2 C 0.7891(3) 0.1199(3) 0.18396(15) 0.0270(6) Uani 1 1 d . . .
C4 C 0.7216(3) 0.0053(3) 0.29638(16) 0.0291(6) Uani 1 1 d . . .
C1 C 0.6727(3) 0.0856(3) 0.15075(15) 0.0267(6) Uani 1 1 d . . .
C8 C 0.7728(3) -0.0841(3) 0.43098(17) 0.0338(7) Uani 1 1 d . . .
C5 C 0.6059(3) -0.0218(3) 0.26421(16) 0.0293(7) Uani 1 1 d . . .
H5A H 0.5450 -0.0660 0.2918 0.035 Uiso 1 1 calc R . .
C9 C 0.7990(3) -0.1385(3) 0.50321(16) 0.0357(7) Uani 1 1 d . . .
C7 C 0.7489(3) -0.0409(3) 0.37033(17) 0.0327(7) Uani 1 1 d . . .
C3 C 0.8105(3) 0.0769(3) 0.25632(15) 0.0285(6) Uani 1 1 d . . .
H3A H 0.8870 0.0968 0.2786 0.034 Uiso 1 1 calc R . .
C15 C 0.8924(3) 0.2009(3) 0.14670(17) 0.0311(7) Uani 1 1 d . . .
H15A H 0.8665 0.2180 0.0955 0.037 Uiso 1 1 calc R . .
C18 C 0.4500(3) -0.0135(3) 0.15979(17) 0.0330(7) Uani 1 1 d . . .
H18A H 0.4605 -0.0307 0.1068 0.040 Uiso 1 1 calc R . .
C16 C 0.9106(3) 0.3402(3) 0.18460(19) 0.0433(8) Uani 1 1 d . . .
H16A H 0.8329 0.3895 0.1841 0.065 Uiso 1 1 calc R . .
H16B H 0.9728 0.3919 0.1586 0.065 Uiso 1 1 calc R . .
H16C H 0.9374 0.3262 0.2348 0.065 Uiso 1 1 calc R . .
C17 C 1.0146(3) 0.1201(3) 0.14483(19) 0.0414(8) Uani 1 1 d . . .
H17A H 1.0009 0.0339 0.1205 0.062 Uiso 1 1 calc R . .
H17B H 1.0434 0.1040 0.1944 0.062 Uiso 1 1 calc R . .
H17C H 1.0765 0.1715 0.1184 0.062 Uiso 1 1 calc R . .
C10 C 0.9219(3) -0.1629(3) 0.52581(18) 0.0434(8) Uani 1 1 d . . .
H10A H 0.9879 -0.1427 0.4944 0.052 Uiso 1 1 calc R . .
C14 C 0.7015(4) -0.1687(3) 0.55107(18) 0.0454(8) Uani 1 1 d . . .
H14A H 0.6192 -0.1540 0.5363 0.055 Uiso 1 1 calc R . .
C13 C 0.7269(5) -0.2206(4) 0.6206(2) 0.0607(12) Uani 1 1 d . . .
H13A H 0.6616 -0.2391 0.6528 0.073 Uiso 1 1 calc R . .
C12 C 0.8482(6) -0.2451(4) 0.6424(2) 0.0686(14) Uani 1 1 d . . .
H12A H 0.8644 -0.2806 0.6892 0.082 Uiso 1 1 calc R . .
C11 C 0.9454(4) -0.2177(3) 0.5958(2) 0.0588(11) Uani 1 1 d . . .
H11A H 1.0271 -0.2356 0.6107 0.071 Uiso 1 1 calc R . .
C19 C 0.3872(4) -0.1375(5) 0.1918(3) 0.109(2) Uani 1 1 d . . .
H19A H 0.3066 -0.1493 0.1690 0.163 Uiso 1 1 calc R . .
H19B H 0.3772 -0.1254 0.2441 0.163 Uiso 1 1 calc R . .
H19C H 0.4376 -0.2171 0.1827 0.163 Uiso 1 1 calc R . .
C20 C 0.3686(4) 0.1120(5) 0.1670(3) 0.099(2) Uani 1 1 d . . .
H20A H 0.4114 0.1899 0.1470 0.149 Uiso 1 1 calc R . .
H20B H 0.3507 0.1279 0.2183 0.149 Uiso 1 1 calc R . .
H20C H 0.2917 0.0979 0.1404 0.149 Uiso 1 1 calc R . .

loop_
_atom_site_aniso_label
_atom_site_aniso_U_11
_atom_site_aniso_U_22
_atom_site_aniso_U_33
_atom_site_aniso_U_23
_atom_site_aniso_U_13
_atom_site_aniso_U_12
P1 0.0404(5) 0.0470(5) 0.0288(4) 0.0083(4) -0.0054(4) -0.0132(4)
Cl2 0.0612(6) 0.0774(7) 0.0319(5) -0.0107(4) 0.0101(4) -0.0149(5)
Cl1 0.0560(6) 0.0469(5) 0.0763(7) 0.0328(5) -0.0183(5) -0.0096(4)
C6 0.0293(16) 0.0243(14) 0.0266(15) 0.0005(11) 0.0020(12) 0.0013(12)
C2 0.0296(16) 0.0225(14) 0.0289(15) -0.0016(11) 0.0017(12) 0.0021(12)
C4 0.0297(16) 0.0301(15) 0.0276(16) 0.0022(12) 0.0016(12) 0.0070(12)
C1 0.0301(15) 0.0243(14) 0.0258(15) 0.0013(11) 0.0009(12) 0.0009(12)
C8 0.0364(17) 0.0344(16) 0.0306(17) -0.0010(13) 0.0009(13) 0.0041(13)
C5 0.0284(16) 0.0276(15) 0.0318(16) 0.0035(12) 0.0050(13) 0.0003(12)
C9 0.055(2) 0.0260(15) 0.0262(16) -0.0010(12) -0.0015(14) 0.0032(14)
C7 0.0324(17) 0.0350(16) 0.0307(17) 0.0007(13) 0.0017(13) 0.0013(13)
C3 0.0278(15) 0.0299(15) 0.0278(16) -0.0019(12) -0.0017(12) 0.0031(12)
C15 0.0288(16) 0.0329(16) 0.0316(17) 0.0033(13) -0.0011(13) -0.0008(13)
C18 0.0285(17) 0.0343(17) 0.0362(17) 0.0033(13) -0.0027(13) -0.0001(13)
C16 0.043(2) 0.0345(18) 0.052(2) 0.0000(15) -0.0010(16) -0.0111(15)
C17 0.0327(18) 0.0457(19) 0.046(2) 0.0068(15) 0.0064(15) 0.0001(15)
C10 0.061(2) 0.0339(18) 0.0356(18) -0.0054(14) -0.0096(16) 0.0067(16)
C14 0.065(2) 0.0343(17) 0.0369(19) 0.0021(14) 0.0017(17) -0.0078(17)
C13 0.109(4) 0.040(2) 0.032(2) 0.0016(16) 0.007(2) -0.023(2)
C12 0.138(5) 0.037(2) 0.030(2) 0.0068(16) -0.027(3) -0.010(2)
C11 0.095(3) 0.0350(19) 0.046(2) -0.0057(17) -0.034(2) 0.010(2)
C19 0.059(3) 0.118(4) 0.149(5) 0.083(4) -0.053(3) -0.056(3)
C20 0.054(3) 0.103(4) 0.139(5) -0.069(4) -0.048(3) 0.041(3)

loop_
_atom_type_symbol
_atom_type_description
_atom_type_scat_dispersion_real
_atom_type_scat_dispersion_imag
_atom_type_scat_source
C C 0.0033 0.0016 'International Tables Vol C Tables 4.2.6.8 and 6.1.1.4'
H H 0.0000 0.0000 'International Tables Vol C Tables 4.2.6.8 and 6.1.1.4'
P P 0.1023 0.0942 'International Tables Vol C Tables 4.2.6.8 and 6.1.1.4'
Cl Cl 0.1484 0.1585 'International Tables Vol C Tables 4.2.6.8 and 6.1.1.4'

loop_
_geom_angle_atom_site_label_1
_geom_angle_atom_site_label_2
_geom_angle_atom_site_label_3
_geom_angle
_geom_angle_site_symmetry_1
_geom_angle_site_symmetry_3
_geom_angle_publ_flag
C1 P1 Cl1 101.84(10) . . ?
C1 P1 Cl2 101.73(10) . . ?
Cl1 P1 Cl2 101.62(5) . . ?
C5 C6 C1 118.4(3) . . ?
C5 C6 C18 119.3(2) . . ?
C1 C6 C18 122.2(2) . . ?
C3 C2 C1 117.8(3) . . ?
C3 C2 C15 117.3(3) . . ?
C1 C2 C15 125.0(2) . . ?
C3 C4 C5 119.2(3) . . ?
C3 C4 C7 120.5(3) . . ?
C5 C4 C7 120.3(3) . . ?
C2 C1 C6 120.7(2) . . ?
C2 C1 P1 125.7(2) . . ?
C6 C1 P1 113.6(2) . . ?
C7 C8 C9 178.4(3) . . ?
C4 C5 C6 121.5(3) . . ?
C14 C9 C10 119.3(3) . . ?
C14 C9 C8 120.1(3) . . ?
C10 C9 C8 120.5(3) . . ?
C8 C7 C4 177.6(3) . . ?
C4 C3 C2 122.3(3) . . ?
C2 C15 C17 111.5(2) . . ?
C2 C15 C16 110.7(2) . . ?
C17 C15 C16 111.2(3) . . ?
C19 C18 C20 111.1(4) . . ?
C19 C18 C6 114.4(3) . . ?
C20 C18 C6 109.8(3) . . ?
C9 C10 C11 119.7(4) . . ?
C13 C14 C9 120.0(4) . . ?
C12 C13 C14 120.4(4) . . ?
C11 C12 C13 120.5(4) . . ?
C12 C11 C10 120.1(4) . . ?

loop_
_geom_bond_atom_site_label_1
_geom_bond_atom_site_label_2
_geom_bond_distance
_geom_bond_site_symmetry_2
_geom_bond_publ_flag
P1 C1 1.832(3) . ?
P1 Cl1 2.0655(13) . ?
P1 Cl2 2.0724(14) . ?
C6 C5 1.391(4) . ?
C6 C1 1.423(4) . ?
C6 C18 1.521(4) . ?
C2 C3 1.393(4) . ?
C2 C1 1.419(4) . ?
C2 C15 1.520(4) . ?
C4 C3 1.387(4) . ?
C4 C5 1.390(4) . ?
C4 C7 1.440(4) . ?
C8 C7 1.202(4) . ?
C8 C9 1.437(4) . ?
C9 C14 1.391(5) . ?
C9 C10 1.395(5) . ?
C15 C17 1.527(4) . ?
C15 C16 1.535(4) . ?
C18 C19 1.502(5) . ?
C18 C20 1.509(5) . ?
C10 C11 1.396(5) . ?
C14 C13 1.381(5) . ?
C13 C12 1.376(6) . ?
C12 C11 1.369(6) . ?

loop_
_cod_related_entry_id
_cod_related_entry_database
_cod_related_entry_code
1 ChemSpider 30660735
